data_2225959
loop_
_publ_author_name
'Khan, F. Nawaz'
'Mohana Roopan, S.'
'Kone, Sriramakrishnaswamy'
'Hathwar, Venkatesha R.'
'Khawar Rauf, M.'

_publ_section_title
;
 1-[(2-Chloro-3-quinolyl)methyl]indoline-2,3-dione
;
_journal_coeditor_code PV2276
_journal_issue 5
_journal_name_full 'Acta Crystallographica Section E'
_journal_page_first o1141
_journal_paper_doi 10.1107/S1600536810013966
_journal_volume 66
_journal_year 2010
_chemical_formula_iupac 'C18 H11 Cl N2 O2'
_chemical_formula_moiety 'C18 H11 Cl N2 O2'
_chemical_formula_sum 'C18 H11 Cl N2 O2'
_chemical_formula_weight 322.74
_chemical_name_systematic
;
1-[(2-Chloro-3-quinolyl)methyl]indoline-2,3-dione
;
_space_group_IT_number 14
_symmetry_cell_setting monoclinic
_symmetry_space_group_name_Hall '-P 2ybc'
_symmetry_space_group_name_H-M 'P 1 21/c 1'
_atom_sites_solution_hydrogens geom
_atom_sites_solution_primary direct
_atom_sites_solution_secondary difmap
_audit_creation_method SHELXL-97
_cell_angle_alpha 90.00
_cell_angle_beta 99.718(3)
_cell_angle_gamma 90.00
_cell_formula_units_Z 4
_cell_length_a 21.4984(8)
_cell_length_b 5.3061(2)
_cell_length_c 13.0356(4)
_cell_measurement_reflns_used 2724
_cell_measurement_temperature 293(2)
_cell_measurement_theta_max 25.49
_cell_measurement_theta_min 2.88
_cell_volume 1465.67(9)
_computing_cell_refinement 'CrysAlis Pro (Oxford Diffraction, 2009)'
_computing_data_collection 'CrysAlis Pro (Oxford Diffraction, 2009)'
_computing_data_reduction 'CrysAlis Pro (Oxford Diffraction, 2009)'
_computing_molecular_graphics 'ORTEP-3 for Windows (Farrugia, 1997)'
_computing_publication_material 'WinGX (Farrugia, 1999)'
_computing_structure_refinement 'SHELXL97 (Sheldrick, 2008)'
_computing_structure_solution 'SHELXS97 (Sheldrick, 2008)'
_diffrn_ambient_temperature 293(2)
_diffrn_detector_area_resol_mean 0
_diffrn_measured_fraction_theta_full 0.999
_diffrn_measured_fraction_theta_max 0.999
_diffrn_measurement_device_type 'Oxford Diffraction Excalibur'
_diffrn_measurement_method \w
_diffrn_radiation_monochromator graphite
_diffrn_radiation_source 'fine-focus sealed tube'
_diffrn_radiation_type MoK\a
_diffrn_radiation_wavelength 0.71073
_diffrn_reflns_av_R_equivalents 0.0502
_diffrn_reflns_av_sigmaI/netI 0.0455
_diffrn_reflns_limit_h_max 26
_diffrn_reflns_limit_h_min -26
_diffrn_reflns_limit_k_max 6
_diffrn_reflns_limit_k_min -6
_diffrn_reflns_limit_l_max 15
_diffrn_reflns_limit_l_min -15
_diffrn_reflns_number 17920
_diffrn_reflns_theta_full 25.49
_diffrn_reflns_theta_max 25.49
_diffrn_reflns_theta_min 2.88
_diffrn_standards_decay_% 0
_diffrn_standards_interval_count 0
_diffrn_standards_interval_time 0
_diffrn_standards_number 0
_exptl_absorpt_coefficient_mu 0.272
_exptl_absorpt_correction_type none
_exptl_crystal_colour Orange
_exptl_crystal_density_diffrn 1.463
_exptl_crystal_density_method 'not measured'
_exptl_crystal_description Block
_exptl_crystal_F_000 664
_exptl_crystal_size_max 0.33
_exptl_crystal_size_mid 0.30
_exptl_crystal_size_min 0.27
_refine_diff_density_max 0.209
_refine_diff_density_min -0.229
_refine_ls_extinction_method none
_refine_ls_goodness_of_fit_ref 0.898
_refine_ls_hydrogen_treatment constr
_refine_ls_matrix_type full
_refine_ls_number_parameters 208
_refine_ls_number_reflns 2724
_refine_ls_number_restraints 0
_refine_ls_restrained_S_all 0.898
_refine_ls_R_factor_all 0.0692
_refine_ls_R_factor_gt 0.0370
_refine_ls_shift/su_max 0.000
_refine_ls_shift/su_mean 0.000
_refine_ls_structure_factor_coef Fsqd
_refine_ls_weighting_details 'calc w=1/[\s^2^(Fo^2^)+(0.0447P)^2^] where P=(Fo^2^+2Fc^2^)/3'
_refine_ls_weighting_scheme calc
_refine_ls_wR_factor_gt 0.0797
_refine_ls_wR_factor_ref 0.0853
_reflns_number_gt 1731
_reflns_number_total 2724
_reflns_threshold_expression I>2\s(I)
_cod_data_source_file pv2276.cif
_cod_data_source_block I
_cod_original_sg_symbol_H-M 'P 21/c'
_cod_database_code 2225959
_cod_database_fobs_code 2225959

loop_
_symmetry_equiv_pos_as_xyz
'x, y, z'
'-x, y+1/2, -z+1/2'
'-x, -y, -z'
'x, -y-1/2, z-1/2'

loop_
_atom_site_type_symbol
_atom_site_label
_atom_site_fract_x
_atom_site_fract_y
_atom_site_fract_z
_atom_site_U_iso_or_equiv
_atom_site_adp_type
_atom_site_calc_flag
_atom_site_refinement_flags
_atom_site_occupancy
_atom_site_disorder_assembly
_atom_site_disorder_group
Cl Cl1 0.32510(3) 1.40527(10) 0.51979(4) 0.0614(2) Uani d . 1 . .
N N1 0.38948(7) 1.0493(3) 0.45048(11) 0.0458(4) Uani d . 1 . .
C C2 0.28707(8) 1.1294(3) 0.34507(13) 0.0360(4) Uani d . 1 . .
C C3 0.29797(8) 0.9460(3) 0.27719(13) 0.0379(4) Uani d . 1 . .
H H3 0.2675 0.9121 0.2192 0.046 Uiso calc R 1 . .
N N2 0.18214(7) 1.2157(3) 0.24049(11) 0.0398(4) Uani d . 1 . .
C C13 0.10081(8) 1.0002(3) 0.13973(13) 0.0376(4) Uani d . 1 . .
C C1 0.33623(9) 1.1692(3) 0.43088(13) 0.0406(5) Uani d . 1 . .
C C14 0.13853(8) 1.0147(3) 0.23746(14) 0.0377(4) Uani d . 1 . .
C C8 0.39988(8) 0.8632(3) 0.38138(14) 0.0407(5) Uani d . 1 . .
O O1 0.20473(6) 1.5156(3) 0.12348(11) 0.0579(4) Uani d . 1 . .
C C4 0.36754(9) 0.6131(3) 0.22547(15) 0.0481(5) Uani d . 1 . .
H H4 0.3382 0.5751 0.1666 0.058 Uiso calc R 1 . .
O O2 0.10171(7) 1.2586(3) -0.01339(11) 0.0635(4) Uani d . 1 . .
C C10 0.22789(9) 1.2877(3) 0.33140(14) 0.0463(5) Uani d . 1 . .
H H10A 0.2085 1.2717 0.3931 0.056 Uiso calc R 1 . .
H H10B 0.2392 1.4632 0.3249 0.056 Uiso calc R 1 . .
C C9 0.35465(8) 0.8066(3) 0.29322(13) 0.0375(4) Uani d . 1 . .
C C15 0.05482(9) 0.8170(4) 0.11805(15) 0.0477(5) Uani d . 1 . .
H H15 0.0300 0.8064 0.0525 0.057 Uiso calc R 1 . .
C C12 0.12083(8) 1.1985(3) 0.07592(15) 0.0423(5) Uani d . 1 . .
C C7 0.45672(9) 0.7252(4) 0.39988(16) 0.0547(6) Uani d . 1 . .
H H7 0.4871 0.7616 0.4576 0.066 Uiso calc R 1 . .
C C5 0.42260(10) 0.4820(4) 0.24572(18) 0.0587(6) Uani d . 1 . .
H H5 0.4306 0.3541 0.2010 0.070 Uiso calc R 1 . .
C C11 0.17522(9) 1.3370(4) 0.14680(15) 0.0418(5) Uani d . 1 . .
C C6 0.46691(10) 0.5389(4) 0.33319(19) 0.0588(6) Uani d . 1 . .
H H6 0.5043 0.4475 0.3463 0.071 Uiso calc R 1 . .
C C18 0.13105(9) 0.8492(4) 0.31574(15) 0.0476(5) Uani d . 1 . .
H H18 0.1561 0.8586 0.3812 0.057 Uiso calc R 1 . .
C C16 0.04657(9) 0.6503(4) 0.19561(18) 0.0542(6) Uani d . 1 . .
H H16 0.0156 0.5264 0.1829 0.065 Uiso calc R 1 . .
C C17 0.08426(10) 0.6670(4) 0.29230(18) 0.0552(6) Uani d . 1 . .
H H17 0.0781 0.5524 0.3436 0.066 Uiso calc R 1 . .

loop_
_atom_site_aniso_label
_atom_site_aniso_U_11
_atom_site_aniso_U_22
_atom_site_aniso_U_33
_atom_site_aniso_U_12
_atom_site_aniso_U_13
_atom_site_aniso_U_23
Cl1 0.0765(4) 0.0609(4) 0.0442(3) -0.0082(3) 0.0028(3) -0.0161(2)
N1 0.0427(10) 0.0504(10) 0.0406(9) -0.0072(8) -0.0039(8) 0.0046(8)
C2 0.0363(10) 0.0362(10) 0.0346(10) -0.0046(9) 0.0038(8) -0.0006(8)
C3 0.0337(10) 0.0422(11) 0.0359(10) -0.0036(9) 0.0000(8) 0.0003(9)
N2 0.0341(9) 0.0400(9) 0.0425(10) 0.0007(7) -0.0016(7) -0.0043(7)
C13 0.0320(10) 0.0364(10) 0.0436(12) 0.0019(9) 0.0040(9) 0.0000(9)
C1 0.0460(12) 0.0415(11) 0.0335(11) -0.0096(10) 0.0042(9) -0.0009(9)
C14 0.0340(11) 0.0335(10) 0.0461(12) 0.0066(9) 0.0078(9) -0.0017(9)
C8 0.0319(11) 0.0430(11) 0.0457(12) -0.0052(9) 0.0027(9) 0.0079(9)
O1 0.0489(9) 0.0526(9) 0.0719(10) -0.0123(7) 0.0092(7) 0.0042(7)
C4 0.0427(12) 0.0496(12) 0.0520(13) 0.0032(10) 0.0078(10) -0.0040(10)
O2 0.0690(10) 0.0721(10) 0.0457(9) -0.0133(8) -0.0013(8) 0.0077(7)
C10 0.0439(12) 0.0458(11) 0.0465(12) 0.0017(10) 0.0004(10) -0.0106(9)
C9 0.0326(11) 0.0405(10) 0.0388(11) -0.0039(9) 0.0045(9) 0.0038(9)
C15 0.0394(12) 0.0460(11) 0.0554(13) -0.0005(10) 0.0008(10) -0.0040(10)
C12 0.0402(12) 0.0448(11) 0.0410(12) 0.0026(9) 0.0045(10) -0.0006(10)
C7 0.0337(12) 0.0623(14) 0.0632(14) -0.0041(11) -0.0062(10) 0.0136(12)
C5 0.0492(14) 0.0546(13) 0.0741(16) 0.0050(11) 0.0160(12) -0.0028(11)
C11 0.0330(11) 0.0405(11) 0.0516(13) 0.0026(10) 0.0069(9) 0.0001(10)
C6 0.0395(13) 0.0548(14) 0.0824(17) 0.0074(11) 0.0107(12) 0.0099(12)
C18 0.0476(13) 0.0477(12) 0.0477(12) 0.0142(11) 0.0087(10) 0.0045(10)
C16 0.0413(13) 0.0421(12) 0.0810(17) -0.0023(10) 0.0155(12) -0.0007(12)
C17 0.0576(14) 0.0415(12) 0.0726(16) 0.0104(11) 0.0282(13) 0.0122(11)

loop_
_atom_type_symbol
_atom_type_description
_atom_type_scat_dispersion_real
_atom_type_scat_dispersion_imag
_atom_type_scat_source
C C 0.0033 0.0016 'International Tables Vol C Tables 4.2.6.8 and 6.1.1.4'
H H 0.0000 0.0000 'International Tables Vol C Tables 4.2.6.8 and 6.1.1.4'
O O 0.0106 0.0060 'International Tables Vol C Tables 4.2.6.8 and 6.1.1.4'
N N 0.0061 0.0033 'International Tables Vol C Tables 4.2.6.8 and 6.1.1.4'
Cl Cl 0.1484 0.1585 'International Tables Vol C Tables 4.2.6.8 and 6.1.1.4'

loop_
_geom_angle_atom_site_label_1
_geom_angle_atom_site_label_2
_geom_angle_atom_site_label_3
_geom_angle_site_symmetry_1
_geom_angle_site_symmetry_3
_geom_angle
_geom_angle_publ_flag
C1 N1 C8 . . 117.22(16) ?
C3 C2 C1 . . 115.56(17) ?
C3 C2 C10 . . 123.70(16) ?
C1 C2 C10 . . 120.73(16) ?
C2 C3 C9 . . 121.17(17) ?
C2 C3 H3 . . 119.4 ?
C9 C3 H3 . . 119.4 ?
C11 N2 C14 . . 110.98(15) ?
C11 N2 C10 . . 124.07(15) ?
C14 N2 C10 . . 124.94(15) ?
C15 C13 C14 . . 120.82(16) ?
C15 C13 C12 . . 131.64(17) ?
C14 C13 C12 . . 107.54(16) ?
N1 C1 C2 . . 126.69(17) ?
N1 C1 Cl1 . . 115.82(14) ?
C2 C1 Cl1 . . 117.49(15) ?
C18 C14 C13 . . 121.36(17) ?
C18 C14 N2 . . 128.29(17) ?
C13 C14 N2 . . 110.35(15) ?
N1 C8 C9 . . 121.33(17) ?
N1 C8 C7 . . 119.42(18) ?
C9 C8 C7 . . 119.24(18) ?
C5 C4 C9 . . 120.46(19) ?
C5 C4 H4 . . 119.8 ?
C9 C4 H4 . . 119.8 ?
N2 C10 C2 . . 112.95(14) ?
N2 C10 H10A . . 109.0 ?
C2 C10 H10A . . 109.0 ?
N2 C10 H10B . . 109.0 ?
C2 C10 H10B . . 109.0 ?
H10A C10 H10B . . 107.8 ?
C8 C9 C3 . . 118.02(17) ?
C8 C9 C4 . . 118.98(17) ?
C3 C9 C4 . . 123.00(17) ?
C16 C15 C13 . . 118.58(18) ?
C16 C15 H15 . . 120.7 ?
C13 C15 H15 . . 120.7 ?
O2 C12 C13 . . 131.09(18) ?
O2 C12 C11 . . 123.28(17) ?
C13 C12 C11 . . 105.62(16) ?
C6 C7 C8 . . 119.8(2) ?
C6 C7 H7 . . 120.1 ?
C8 C7 H7 . . 120.1 ?
C4 C5 C6 . . 120.1(2) ?
C4 C5 H5 . . 119.9 ?
C6 C5 H5 . . 119.9 ?
O1 C11 N2 . . 127.74(18) ?
O1 C11 C12 . . 126.75(18) ?
N2 C11 C12 . . 105.50(16) ?
C7 C6 C5 . . 121.4(2) ?
C7 C6 H6 . . 119.3 ?
C5 C6 H6 . . 119.3 ?
C14 C18 C17 . . 116.82(19) ?
C14 C18 H18 . . 121.6 ?
C17 C18 H18 . . 121.6 ?
C15 C16 C17 . . 120.00(19) ?
C15 C16 H16 . . 120.0 ?
C17 C16 H16 . . 120.0 ?
C16 C17 C18 . . 122.42(19) ?
C16 C17 H17 . . 118.8 ?
C18 C17 H17 . . 118.8 ?

loop_
_geom_bond_atom_site_label_1
_geom_bond_atom_site_label_2
_geom_bond_site_symmetry_2
_geom_bond_distance
_geom_bond_publ_flag
Cl1 C1 . 1.7503(18) ?
N1 C1 . 1.297(2) ?
N1 C8 . 1.380(2) ?
C2 C3 . 1.362(2) ?
C2 C1 . 1.419(3) ?
C2 C10 . 1.510(2) ?
C3 C9 . 1.411(2) ?
C3 H3 . 0.9300 ?
N2 C11 . 1.366(2) ?
N2 C14 . 1.416(2) ?
N2 C10 . 1.457(2) ?
C13 C15 . 1.381(2) ?
C13 C14 . 1.392(2) ?
C13 C12 . 1.451(3) ?
C14 C18 . 1.376(2) ?
C8 C9 . 1.407(2) ?
C8 C7 . 1.410(3) ?
O1 C11 . 1.208(2) ?
C4 C5 . 1.360(3) ?
C4 C9 . 1.412(2) ?
C4 H4 . 0.9300 ?
O2 C12 . 1.210(2) ?
C10 H10A . 0.9700 ?
C10 H10B . 0.9700 ?
C15 C16 . 1.377(3) ?
C15 H15 . 0.9300 ?
C12 C11 . 1.548(3) ?
C7 C6 . 1.358(3) ?
C7 H7 . 0.9300 ?
C5 C6 . 1.390(3) ?
C5 H5 . 0.9300 ?
C6 H6 . 0.9300 ?
C18 C17 . 1.391(3) ?
C18 H18 . 0.9300 ?
C16 C17 . 1.381(3) ?
C16 H16 . 0.9300 ?
C17 H17 . 0.9300 ?

loop_
_geom_hbond_atom_site_label_D
_geom_hbond_atom_site_label_H
_geom_hbond_atom_site_label_A
_geom_hbond_site_symmetry_A
_geom_hbond_distance_DH
_geom_hbond_distance_HA
_geom_hbond_distance_DA
_geom_hbond_angle_DHA
C3 H3 N2 . 0.93 2.49 2.842(2) 102
C17 H17 O2 4_576 0.93 2.48 3.367(3) 160

loop_
_geom_torsion_atom_site_label_1
_geom_torsion_atom_site_label_2
_geom_torsion_atom_site_label_3
_geom_torsion_atom_site_label_4
_geom_torsion_site_symmetry_1
_geom_torsion_site_symmetry_2
_geom_torsion_site_symmetry_3
_geom_torsion_site_symmetry_4
_geom_torsion
_geom_torsion_publ_flag
C1 C2 C3 C9 . . . . 0.3(2) ?
C10 C2 C3 C9 . . . . 179.03(16) ?
C8 N1 C1 C2 . . . . -0.1(3) ?
C8 N1 C1 Cl1 . . . . -179.53(12) ?
C3 C2 C1 N1 . . . . -0.2(3) ?
C10 C2 C1 N1 . . . . -178.90(17) ?
C3 C2 C1 Cl1 . . . . 179.28(12) ?
C10 C2 C1 Cl1 . . . . 0.5(2) ?
C15 C13 C14 C18 . . . . -0.5(3) ?
C12 C13 C14 C18 . . . . -179.71(16) ?
C15 C13 C14 N2 . . . . 179.64(15) ?
C12 C13 C14 N2 . . . . 0.45(19) ?
C11 N2 C14 C18 . . . . 179.71(17) ?
C10 N2 C14 C18 . . . . -1.1(3) ?
C11 N2 C14 C13 . . . . -0.46(19) ?
C10 N2 C14 C13 . . . . 178.72(15) ?
C1 N1 C8 C9 . . . . 0.2(3) ?
C1 N1 C8 C7 . . . . -179.23(16) ?
C11 N2 C10 C2 . . . . -98.40(18) ?
C14 N2 C10 C2 . . . . 82.5(2) ?
C3 C2 C10 N2 . . . . 2.8(2) ?
C1 C2 C10 N2 . . . . -178.58(16) ?
N1 C8 C9 C3 . . . . 0.0(3) ?
C7 C8 C9 C3 . . . . 179.40(16) ?
N1 C8 C9 C4 . . . . -179.55(15) ?
C7 C8 C9 C4 . . . . -0.2(3) ?
C2 C3 C9 C8 . . . . -0.3(2) ?
C2 C3 C9 C4 . . . . 179.27(16) ?
C5 C4 C9 C8 . . . . 0.6(3) ?
C5 C4 C9 C3 . . . . -178.91(17) ?
C14 C13 C15 C16 . . . . 0.7(3) ?
C12 C13 C15 C16 . . . . 179.68(17) ?
C15 C13 C12 O2 . . . . 1.3(3) ?
C14 C13 C12 O2 . . . . -179.6(2) ?
C15 C13 C12 C11 . . . . -179.36(18) ?
C14 C13 C12 C11 . . . . -0.28(18) ?
N1 C8 C7 C6 . . . . 178.92(17) ?
C9 C8 C7 C6 . . . . -0.5(3) ?
C9 C4 C5 C6 . . . . -0.4(3) ?
C14 N2 C11 O1 . . . . 179.81(17) ?
C10 N2 C11 O1 . . . . 0.6(3) ?
C14 N2 C11 C12 . . . . 0.25(18) ?
C10 N2 C11 C12 . . . . -178.93(15) ?
O2 C12 C11 O1 . . . . -0.2(3) ?
C13 C12 C11 O1 . . . . -179.55(17) ?
O2 C12 C11 N2 . . . . 179.41(17) ?
C13 C12 C11 N2 . . . . 0.02(18) ?
C8 C7 C6 C5 . . . . 0.7(3) ?
C4 C5 C6 C7 . . . . -0.2(3) ?
C13 C14 C18 C17 . . . . 0.2(3) ?
N2 C14 C18 C17 . . . . 180.00(16) ?
C13 C15 C16 C17 . . . . -0.6(3) ?
C15 C16 C17 C18 . . . . 0.3(3) ?
C14 C18 C17 C16 . . . . -0.1(3) ?

loop_
_cod_related_entry_id
_cod_related_entry_database
_cod_related_entry_code
1 ChemSpider 24744911
